data_4078327
loop_
_publ_author_name
'\"Uffing, Christoph'
'Ecker, Achim'
'K\"oppe, Ralf'
'Schn\"ockel, Hansgeorg'

_publ_contact_author
;
      Prof. Dr. H. Schn\"ockel
      Institut f\"ur Anorganische Chemie
      Universit\"at Karlsruhe (TH)
      Engesserstr., Geb. 30.45
      76128 Karlsruhe
;
_publ_section_title
;
 Synthesis, Structure, and Bonding of a Polyhedral Al2Co2Cluster
;
_journal_issue 11
_journal_name_full Organometallics
_journal_page_first 2373
_journal_paper_doi 10.1021/om9710576
_journal_volume 17
_journal_year 1998
_chemical_compound_source 'Cp*Al + Co2(CO)8 in toluene'
_chemical_formula_analytical 'C13 H15 Al Co O3'
_chemical_formula_moiety 'C26 H30 Al2 Co2 O6'
_chemical_formula_structural '(C10 H15 Al)2 (Co (CO)3 )2'
_chemical_formula_sum 'C26 H30 Al2 Co2 O6'
_chemical_formula_weight 610.33
_chemical_name_systematic
;
Bis(pentamethylcyclopentadienylaluminium)-dicobalthexacarbonyl
;
_space_group_IT_number 14
_symmetry_cell_setting monoclinic
_symmetry_space_group_name_Hall '-P 2ybc'
_symmetry_space_group_name_H-M 'P 1 21/c 1'
_atom_sites_solution_hydrogens geom
_atom_sites_solution_primary direct
_atom_sites_solution_secondary difmap
_audit_creation_method 'SHELXL-CIF-file updated by CIF6'
_cell_angle_alpha 90.00
_cell_angle_beta 93.41(3)
_cell_angle_gamma 90.00
_cell_formula_units_Z 4
_cell_length_a 17.434(5)
_cell_length_b 8.927(5)
_cell_length_c 17.450(5)
_cell_measurement_reflns_used 75
_cell_measurement_temperature 200(2)
_cell_measurement_theta_max 10.6
_cell_measurement_theta_min 5.1
_cell_volume 2711.0(19)
_computing_cell_refinement 'DIF4 (STOE PC DOS)'
_computing_data_collection 'DIF4 (STOE PC DOS)'
_computing_data_reduction 'REDU4 (STOE PC DOS)'
_computing_molecular_graphics 'SCHAKAL (Keller 1992)'
_computing_publication_material 'SHELXL (Sheldrick 1993)'
_computing_structure_refinement 'SHELXL (Sheldrick 1993)'
_computing_structure_solution 'SHELXS (Sheldrick)'
_diffrn_ambient_temperature 200(2)
_diffrn_measurement_device 'STOE STADI4'
_diffrn_measurement_method \w
_diffrn_radiation_monochromator graphite
_diffrn_radiation_source 'fine-focus sealed tube'
_diffrn_radiation_type MoKa
_diffrn_radiation_wavelength 0.71069
_diffrn_reflns_av_R_equivalents 0.0630
_diffrn_reflns_av_sigmaI/netI 0.1083
_diffrn_reflns_limit_h_max 19
_diffrn_reflns_limit_h_min -19
_diffrn_reflns_limit_k_max 10
_diffrn_reflns_limit_k_min -2
_diffrn_reflns_limit_l_max 19
_diffrn_reflns_limit_l_min -19
_diffrn_reflns_number 5614
_diffrn_reflns_theta_max 23.89
_diffrn_reflns_theta_min 2.34
_diffrn_standards_interval_time 120
_diffrn_standards_number 2
_exptl_absorpt_coefficient_mu 1.286
_exptl_absorpt_correction_type empirical
_exptl_crystal_colour yellow
_exptl_crystal_density_diffrn 1.495
_exptl_crystal_description plates
_exptl_crystal_F_000 1256
_exptl_crystal_size_max 0.5
_exptl_crystal_size_mid 0.1
_exptl_crystal_size_min 0.01
_refine_diff_density_max .473
_refine_diff_density_min -.390
_refine_diff_density_rms .095
_refine_ls_extinction_method none
_refine_ls_goodness_of_fit_all 1.176
_refine_ls_goodness_of_fit_obs 1.111
_refine_ls_hydrogen_treatment 'riding model, fixed isotropic U'
_refine_ls_matrix_type full
_refine_ls_number_parameters 335
_refine_ls_number_reflns 4132
_refine_ls_number_restraints 0
_refine_ls_restrained_S_all 1.245
_refine_ls_restrained_S_obs 1.111
_refine_ls_R_factor_all 0.1404
_refine_ls_R_factor_obs 0.0585
_refine_ls_shift/esd_max -0.003
_refine_ls_shift/esd_mean 0.000
_refine_ls_structure_factor_coef Fsqd
_refine_ls_weighting_details 'w=1/[s^2^(Fo^2^)+( 0.0332P)^2^+4.9312P] where P=(Fo^2^+2Fc^2^)/3'
_refine_ls_weighting_scheme calc
_refine_ls_wR_factor_all 0.1666
_refine_ls_wR_factor_obs 0.1111
_reflns_number_observed 2453
_reflns_number_total 4174
_reflns_observed_criterion >2sigma(I)
_cod_data_source_file om2373.cif
_cod_data_source_block c
_cod_depositor_comments
;
The following automatic conversions were performed:

'_symmetry_cell_setting' value 'Monoclinic' changed to 'monoclinic'
according to /home/saulius/struct/CIF-dictionaries/cif_core.dic
dictionary named 'cif_core.dic' version 2.4.1 from 2010-06-29.

Automatic conversion script
Id: cif_fix_values 1715 2011-07-08 13:25:40Z adriana 

The following automatic conversions were performed:

'_refine_ls_weighting_scheme' value 'calc w=1/[s^2^(Fo^2^)+(
0.0332P)^2^+4.9312P] where P=(Fo^2^+2Fc^2^)/3' was changed to 'calc'.
New tag '_refine_ls_weighting_details' was created. The value of the
new tag was set to 'w=1/[s^2^(Fo^2^)+( 0.0332P)^2^+4.9312P] where
P=(Fo^2^+2Fc^2^)/3'.

Automatic conversion script
Id: cif_fix_values 3143 2015-03-26 13:38:13Z robertas 
;
_cod_original_sg_symbol_H-M '`P 21/c`'
_cod_database_code 4078327

loop_
_symmetry_equiv_pos_as_xyz
'x, y, z'
'-x, y+1/2, -z+1/2'
'-x, -y, -z'
'x, -y-1/2, z-1/2'

loop_
_atom_site_aniso_label
_atom_site_aniso_U_11
_atom_site_aniso_U_22
_atom_site_aniso_U_33
_atom_site_aniso_U_23
_atom_site_aniso_U_13
_atom_site_aniso_U_12
Co1 0.0367(6) 0.0573(8) 0.0284(6) 0.0056(6) 0.0072(4) 0.0018(6)
Co2 0.0349(6) 0.0564(8) 0.0293(6) -0.0017(6) 0.0066(5) -0.0004(6)
Al1 0.0346(14) 0.058(2) 0.0296(12) 0.0006(12) 0.0087(10) -0.0003(13)
Al2 0.0362(14) 0.056(2) 0.0297(12) 0.0011(12) 0.0087(10) 0.0002(13)
C21 0.052(6) 0.068(7) 0.037(5) 0.016(5) 0.003(4) -0.001(6)
C22 0.053(6) 0.067(7) 0.047(5) 0.011(5) 0.015(5) 0.009(5)
C23 0.058(6) 0.083(8) 0.027(5) 0.010(5) 0.009(4) -0.010(6)
O1 0.074(5) 0.062(5) 0.078(5) 0.012(4) 0.022(4) 0.014(4)
O2 0.066(5) 0.092(5) 0.072(4) 0.020(4) 0.031(4) 0.000(4)
O3 0.076(5) 0.093(5) 0.046(4) -0.009(4) -0.006(3) -0.010(4)
C24 0.027(4) 0.063(7) 0.042(5) 0.004(5) 0.000(4) 0.002(5)
C25 0.045(5) 0.062(6) 0.036(5) -0.004(4) 0.011(4) -0.004(5)
C26 0.042(5) 0.071(7) 0.034(5) 0.003(5) 0.006(4) -0.002(5)
O4 0.058(4) 0.066(5) 0.065(4) -0.014(4) 0.015(3) 0.003(4)
O5 0.047(4) 0.089(5) 0.068(4) 0.001(4) 0.018(3) -0.016(4)
O6 0.054(4) 0.088(5) 0.042(4) 0.015(4) 0.000(3) 0.000(4)
C1 0.031(4) 0.058(6) 0.049(5) 0.000(5) 0.013(4) 0.002(5)
C2 0.034(5) 0.060(6) 0.028(4) -0.002(4) 0.007(3) -0.004(5)
C3 0.030(4) 0.051(6) 0.033(4) 0.005(4) 0.006(3) -0.002(4)
C4 0.039(5) 0.067(7) 0.028(4) 0.001(4) 0.013(4) -0.010(5)
C5 0.026(4) 0.066(7) 0.035(5) 0.006(5) 0.008(3) -0.002(4)
C6 0.049(6) 0.075(7) 0.068(6) -0.008(6) 0.023(5) 0.000(6)
C7 0.053(6) 0.081(7) 0.031(4) -0.001(5) 0.009(4) -0.007(5)
C8 0.041(5) 0.078(8) 0.055(5) 0.014(5) 0.011(4) -0.005(5)
C9 0.057(6) 0.077(7) 0.050(5) -0.014(5) 0.011(4) -0.011(6)
C10 0.040(5) 0.084(8) 0.052(5) 0.013(5) 0.000(4) -0.002(5)
C11 0.041(5) 0.053(6) 0.037(5) 0.000(4) 0.016(4) 0.002(5)
C12 0.038(5) 0.064(6) 0.034(4) -0.013(4) 0.006(4) 0.005(5)
C13 0.051(5) 0.044(5) 0.034(5) 0.001(4) 0.018(4) 0.006(5)
C14 0.041(5) 0.052(6) 0.038(5) -0.008(4) 0.008(4) 0.006(4)
C15 0.045(5) 0.054(6) 0.026(4) -0.010(4) 0.009(4) 0.009(4)
C16 0.049(5) 0.060(7) 0.068(6) -0.005(5) 0.021(4) -0.003(5)
C17 0.053(6) 0.094(8) 0.043(5) -0.008(5) -0.004(4) 0.009(6)
C18 0.067(6) 0.062(6) 0.053(5) 0.011(5) 0.027(5) 0.003(6)
C19 0.056(6) 0.068(7) 0.062(6) -0.009(5) 0.001(5) -0.008(5)
C20 0.069(7) 0.085(8) 0.027(4) 0.003(5) 0.008(4) 0.019(6)

loop_
_atom_site_label
_atom_site_type_symbol
_atom_site_fract_x
_atom_site_fract_y
_atom_site_fract_z
_atom_site_U_iso_or_equiv
_atom_site_thermal_displace_type
_atom_site_occupancy
_atom_site_calc_flag
_atom_site_refinement_flags
Co1 Co 0.22839(6) 0.17640(14) 0.78884(5) 0.0406(3) Uani 1 d .
Co2 Co 0.30874(6) 0.15766(13) 0.93044(5) 0.0400(3) Uani 1 d .
Al1 Al 0.17847(13) 0.0892(3) 0.90454(12) 0.0405(6) Uani 1 d .
Al2 Al 0.32661(13) -0.0010(3) 0.82357(12) 0.0403(6) Uani 1 d .
C21 C 0.1731(5) 0.3350(12) 0.8068(4) 0.052(2) Uani 1 d .
C22 C 0.3005(5) 0.2552(11) 0.7360(5) 0.056(3) Uani 1 d .
C23 C 0.1739(5) 0.0533(11) 0.7284(4) 0.056(3) Uani 1 d .
O1 O 0.1366(4) 0.4439(8) 0.8152(4) 0.071(2) Uani 1 d .
O2 O 0.3474(4) 0.3124(8) 0.7008(4) 0.076(2) Uani 1 d .
O3 O 0.1361(4) -0.0133(8) 0.6842(3) 0.072(2) Uani 1 d .
C24 C 0.2664(4) 0.3155(11) 0.9731(4) 0.044(2) Uani 1 d .
C25 C 0.3982(5) 0.2324(10) 0.9078(4) 0.047(2) Uani 1 d .
C26 C 0.3252(5) 0.0135(11) 0.9979(4) 0.049(2) Uani 1 d .
O4 O 0.2409(4) 0.4206(7) 1.0012(3) 0.062(2) Uani 1 d .
O5 O 0.4568(3) 0.2869(8) 0.8977(3) 0.067(2) Uani 1 d .
O6 O 0.3392(3) -0.0720(8) 1.0454(3) 0.062(2) Uani 1 d .
C1 C 0.0760(4) 0.1645(11) 0.9633(4) 0.045(2) Uani 1 d .
C2 C 0.1185(4) 0.0624(10) 1.0127(4) 0.041(2) Uani 1 d .
C3 C 0.1219(4) -0.0783(10) 0.9765(4) 0.038(2) Uani 1 d .
C4 C 0.0792(5) -0.0662(11) 0.9028(4) 0.044(2) Uani 1 d .
C5 C 0.0499(4) 0.0801(11) 0.8959(4) 0.042(2) Uani 1 d .
C6 C 0.0540(5) 0.3225(11) 0.9803(5) 0.063(3) Uani 1 d .
H6A H 0.0049(17) 0.3232(11) 1.0048(30) 0.095 Uiso 1 calc R
H6B H 0.0490(32) 0.3797(19) 0.9323(6) 0.095 Uiso 1 calc R
H6C H 0.0938(16) 0.3681(23) 1.0148(26) 0.095 Uiso 1 calc R
C7 C 0.1534(5) 0.1027(10) 1.0920(4) 0.055(3) Uani 1 d .
H7A H 0.1125(5) 0.1122(59) 1.1279(8) 0.082 Uiso 1 calc R
H7B H 0.1810(26) 0.1981(31) 1.0894(7) 0.082 Uiso 1 calc R
H7C H 0.1893(23) 0.0239(30) 1.1100(13) 0.082 Uiso 1 calc R
C8 C 0.1579(5) -0.2186(10) 1.0096(5) 0.058(3) Uani 1 d .
H8A H 0.1654(28) -0.2904(25) 0.9682(6) 0.086 Uiso 1 calc R
H8B H 0.1241(15) -0.2626(34) 1.0465(23) 0.086 Uiso 1 calc R
H8C H 0.2077(15) -0.1944(14) 1.0357(26) 0.086 Uiso 1 calc R
C9 C 0.0652(5) -0.1919(10) 0.8466(5) 0.061(3) Uani 1 d .
H9A H 0.0210(21) -0.2511(39) 0.8611(19) 0.092 Uiso 1 calc R
H9B H 0.1108(13) -0.2560(37) 0.8468(24) 0.092 Uiso 1 calc R
H9C H 0.0546(32) -0.1505(11) 0.7950(7) 0.092 Uiso 1 calc R
C10 C 0.0009(5) 0.1436(11) 0.8290(4) 0.059(3) Uani 1 d .
H10A H 0.0109(23) 0.2512(16) 0.8245(20) 0.089 Uiso 1 calc R
H10B H -0.0536(5) 0.1277(56) 0.8377(16) 0.089 Uiso 1 calc R
H10C H 0.0136(23) 0.0931(44) 0.7815(7) 0.089 Uiso 1 calc R
C11 C 0.4368(4) -0.0596(9) 0.7730(4) 0.043(2) Uani 1 d .
C12 C 0.4317(4) -0.1404(10) 0.8429(4) 0.045(2) Uani 1 d .
C13 C 0.3670(5) -0.2346(9) 0.8359(4) 0.042(2) Uani 1 d .
C14 C 0.3302(5) -0.2147(9) 0.7608(4) 0.044(2) Uani 1 d .
C15 C 0.3748(5) -0.1086(9) 0.7217(4) 0.042(2) Uani 1 d .
C16 C 0.4987(5) 0.0472(10) 0.7539(5) 0.058(3) Uani 1 d .
H16A H 0.5325(19) -0.0006(23) 0.7182(25) 0.087 Uiso 1 calc R
H16B H 0.5287(20) 0.0753(48) 0.8010(7) 0.087 Uiso 1 calc R
H16C H 0.4756(5) 0.1370(28) 0.7300(29) 0.087 Uiso 1 calc R
C17 C 0.4898(5) -0.1316(11) 0.9114(4) 0.063(3) Uani 1 d .
H17A H 0.5116(24) -0.0305(21) 0.9148(19) 0.095 Uiso 1 calc R
H17B H 0.5309(18) -0.2045(46) 0.9050(17) 0.095 Uiso 1 calc R
H17C H 0.4641(9) -0.1541(64) 0.9585(6) 0.095 Uiso 1 calc R
C18 C 0.3417(5) -0.3488(10) 0.8945(5) 0.060(3) Uani 1 d .
H18A H 0.3628(27) -0.4474(16) 0.8827(20) 0.090 Uiso 1 calc R
H18B H 0.2855(5) -0.3542(47) 0.8922(23) 0.090 Uiso 1 calc R
H18C H 0.3608(28) -0.3181(35) 0.9461(6) 0.090 Uiso 1 calc R
C19 C 0.2639(5) -0.3056(11) 0.7268(5) 0.062(3) Uani 1 d .
H19A H 0.2424(21) -0.2567(35) 0.6801(19) 0.093 Uiso 1 calc R
H19B H 0.2241(15) -0.3132(55) 0.7641(14) 0.093 Uiso 1 calc R
H19C H 0.2819(8) -0.4062(23) 0.7143(30) 0.093 Uiso 1 calc R
C20 C 0.3593(5) -0.0613(11) 0.6398(4) 0.060(3) Uani 1 d .
H20A H 0.3039(6) -0.0474(64) 0.6294(10) 0.090 Uiso 1 calc R
H20B H 0.3779(31) -0.1388(32) 0.6057(4) 0.090 Uiso 1 calc R
H20C H 0.3860(27) 0.0331(36) 0.6309(9) 0.090 Uiso 1 calc R

loop_
_atom_type_symbol
_atom_type_description
_atom_type_scat_dispersion_real
_atom_type_scat_dispersion_imag
_atom_type_scat_source
C C .0033 .0016 'International Tables Vol C Tables 4.2.6.8 and 6.1.1.4'
H H .0000 .0000 'International Tables Vol C Tables 4.2.6.8 and 6.1.1.4'
O O .0106 .0060 'International Tables Vol C Tables 4.2.6.8 and 6.1.1.4'
Al Al .0560 .0520 'International Tables Vol C Tables 4.2.6.8 and 6.1.1.4'
Co Co .2990 .9730 'International Tables Vol C Tables 4.2.6.8 and 6.1.1.4'

loop_
_geom_angle_atom_site_label_1
_geom_angle_atom_site_label_2
_geom_angle_atom_site_label_3
_geom_angle
C22 Co1 C21 100.9(4)
C22 Co1 C23 108.3(4)
C21 Co1 C23 109.2(4)
C22 Co1 Al1 152.8(3)
C21 Co1 Al1 83.1(3)
C23 Co1 Al1 95.3(3)
C22 Co1 Al2 82.7(3)
C21 Co1 Al2 152.4(3)
C23 Co1 Al2 95.2(3)
Al1 Co1 Al2 81.97(9)
C22 Co1 Co2 98.8(3)
C21 Co1 Co2 98.2(3)
C23 Co1 Co2 136.2(3)
Al1 Co1 Co2 54.14(7)
Al2 Co1 Co2 54.27(7)
C26 Co2 C25 108.4(4)
C26 Co2 C24 110.8(4)
C25 Co2 C24 100.9(4)
C26 Co2 Al1 93.2(3)
C25 Co2 Al1 155.0(3)
C24 Co2 Al1 82.3(3)
C26 Co2 Al2 93.8(3)
C25 Co2 Al2 83.7(3)
C24 Co2 Al2 151.6(3)
Al1 Co2 Al2 82.27(9)
C26 Co2 Co1 134.1(3)
C25 Co2 Co1 100.7(3)
C24 Co2 Co1 97.2(2)
Al1 Co2 Co1 54.39(6)
Al2 Co2 Co1 54.51(7)
C1 Al1 C4 63.0(3)
C1 Al1 C3 62.9(3)
C4 Al1 C3 38.2(3)
C1 Al1 C2 37.6(3)
C4 Al1 C2 62.5(3)
C3 Al1 C2 36.9(3)
C1 Al1 C5 37.9(3)
C4 Al1 C5 36.7(3)
C3 Al1 C5 62.4(3)
C2 Al1 C5 62.2(3)
C1 Al1 Co2 128.6(2)
C4 Al1 Co2 154.5(3)
C3 Al1 Co2 121.3(2)
C2 Al1 Co2 111.1(2)
C5 Al1 Co2 165.2(3)
C1 Al1 Co1 129.8(3)
C4 Al1 Co1 121.2(2)
C3 Al1 Co1 153.9(2)
C2 Al1 Co1 166.0(3)
C5 Al1 Co1 111.7(2)
Co2 Al1 Co1 71.48(8)
C14 Al2 C13 38.0(3)
C14 Al2 C11 63.1(3)
C13 Al2 C11 62.5(3)
C14 Al2 C12 62.8(3)
C13 Al2 C12 37.0(3)
C11 Al2 C12 37.3(3)
C14 Al2 C15 37.5(3)
C13 Al2 C15 62.4(3)
C11 Al2 C15 37.5(3)
C12 Al2 C15 62.2(3)
C14 Al2 Co2 156.2(2)
C13 Al2 Co2 122.8(2)
C11 Al2 Co2 127.4(2)
C12 Al2 Co2 111.1(2)
C15 Al2 Co2 162.9(3)
C14 Al2 Co1 119.4(2)
C13 Al2 Co1 150.7(3)
C11 Al2 Co1 132.8(2)
C12 Al2 Co1 169.4(2)
C15 Al2 Co1 112.5(2)
Co2 Al2 Co1 71.22(8)
O1 C21 Co1 176.6(7)
O2 C22 Co1 177.7(9)
O3 C23 Co1 172.4(9)
O4 C24 Co2 177.9(7)
O5 C25 Co2 175.3(7)
O6 C26 Co2 174.4(8)
C2 C1 C5 106.5(8)
C2 C1 C6 127.6(8)
C5 C1 C6 125.5(8)
C2 C1 Al1 71.5(4)
C5 C1 Al1 71.9(4)
C6 C1 Al1 126.9(6)
C3 C2 C1 109.4(7)
C3 C2 C7 126.4(8)
C1 C2 C7 124.2(8)
C3 C2 Al1 71.4(4)
C1 C2 Al1 70.9(4)
C7 C2 Al1 124.3(5)
C2 C3 C4 107.3(7)
C2 C3 C8 126.8(7)
C4 C3 C8 125.7(8)
C2 C3 Al1 71.6(4)
C4 C3 Al1 70.8(4)
C8 C3 Al1 126.1(5)
C5 C4 C3 108.1(7)
C5 C4 C9 126.5(8)
C3 C4 C9 125.4(8)
C5 C4 Al1 72.5(5)
C3 C4 Al1 71.1(5)
C9 C4 Al1 124.9(5)
C4 C5 C1 108.6(7)
C4 C5 C10 126.9(8)
C1 C5 C10 124.5(8)
C4 C5 Al1 70.8(5)
C1 C5 Al1 70.2(4)
C10 C5 Al1 123.7(5)
C12 C11 C15 107.3(7)
C12 C11 C16 126.7(8)
C15 C11 C16 125.8(7)
C12 C11 Al2 71.3(4)
C15 C11 Al2 71.4(4)
C16 C11 Al2 126.3(6)
C13 C12 C11 108.6(7)
C13 C12 C17 126.3(8)
C11 C12 C17 125.0(8)
C13 C12 Al2 70.8(5)
C11 C12 Al2 71.3(5)
C17 C12 Al2 126.4(6)
C12 C13 C14 108.5(7)
C12 C13 C18 127.0(8)
C14 C13 C18 124.3(8)
C12 C13 Al2 72.2(5)
C14 C13 Al2 70.8(5)
C18 C13 Al2 126.4(5)
C15 C14 C13 107.0(7)
C15 C14 C19 126.8(7)
C13 C14 C19 125.7(8)
C15 C14 Al2 72.2(5)
C13 C14 Al2 71.2(5)
C19 C14 Al2 128.2(6)
C14 C15 C11 108.5(6)
C14 C15 C20 124.8(8)
C11 C15 C20 126.6(8)
C14 C15 Al2 70.3(4)
C11 C15 Al2 71.1(4)
C20 C15 Al2 125.7(6)

loop_
_geom_bond_atom_site_label_1
_geom_bond_atom_site_label_2
_geom_bond_distance
Co1 C22 1.750(9)
Co1 C21 1.752(11)
Co1 C23 1.761(10)
Co1 Al1 2.377(2)
Co1 Al2 2.384(3)
Co1 Co2 2.772(2)
Co2 C26 1.757(10)
Co2 C25 1.763(9)
Co2 C24 1.775(10)
Co2 Al1 2.369(3)
Co2 Al2 2.377(3)
Al1 C1 2.217(8)
Al1 C4 2.217(8)
Al1 C3 2.222(8)
Al1 C2 2.224(7)
Al1 C5 2.240(8)
Al2 C14 2.203(8)
Al2 C13 2.207(9)
Al2 C11 2.224(8)
Al2 C12 2.224(8)
Al2 C15 2.228(7)
C21 O1 1.175(10)
C22 O2 1.169(9)
C23 O3 1.151(10)
C24 O4 1.159(9)
C25 O5 1.155(9)
C26 O6 1.142(9)
C1 C2 1.431(11)
C1 C5 1.447(11)
C1 C6 1.495(11)
C2 C3 1.409(11)
C2 C7 1.522(10)
C3 C4 1.451(10)
C3 C8 1.501(11)
C4 C5 1.405(11)
C4 C9 1.501(11)
C5 C10 1.515(10)
C11 C12 1.424(10)
C11 C15 1.430(10)
C11 C16 1.492(11)
C12 C13 1.407(11)
C12 C17 1.522(10)
C13 C14 1.435(11)
C13 C18 1.528(10)
C14 C15 1.424(11)
C14 C19 1.506(11)
C15 C20 1.499(10)
